data_7226711
loop_
_publ_author_name
'Ptak, Maciej'
'M\;aczka, Miros\/law'
'G\;agor, Anna'
'Sieradzki, Adam'
'Bondzior, Bartosz'
'Dere\'n, Przemys\/law'
'Pawlus, S.'

_publ_section_title
;
 Phase transitions and chromium(iii) luminescence in perovskite-type
 [C2H5NH3][Na0.5CrxAl0.5-x(HCOO)3] (x = 0, 0.025, 0.5), correlated with
 structural, dielectric and phonon properties.
;
_journal_issue 42
_journal_name_full 'Physical chemistry chemical physics : PCCP'
_journal_page_first 29629
_journal_page_last 29640
_journal_paper_doi 10.1039/c6cp05151k
_journal_volume 18
_journal_year 2016
_chemical_formula_sum 'C10 H22 Cr N2 Na O12'
_chemical_formula_weight 437.29
_chemical_name_systematic
; 
 ? 
;
_space_group_IT_number 7
_symmetry_cell_setting monoclinic
_symmetry_space_group_name_Hall 'P -2yac'
_symmetry_space_group_name_H-M 'P 1 n 1'
_atom_sites_solution_hydrogens geom
_atom_sites_solution_primary direct
_atom_sites_solution_secondary difmap
_audit_creation_method SHELXL-97
_audit_update_record
;
2016-07-22 deposited with the CCDC.
2016-10-03 downloaded from the CCDC.
;
_cell_angle_alpha 90.0
_cell_angle_beta 91.1766(10)
_cell_angle_gamma 90.0
_cell_formula_units_Z 2
_cell_length_a 8.10474(9)
_cell_length_b 9.26392(11)
_cell_length_c 12.04593(14)
_cell_measurement_reflns_used 16883
_cell_measurement_temperature 297(2)
_cell_measurement_theta_max 29.1900
_cell_measurement_theta_min 3.7020
_cell_volume 904.238(18)
_computing_structure_refinement 'SHELXL-97 (Sheldrick, 1997)'
_computing_structure_solution 'SHELXS-97 (Sheldrick, 1990)'
_diffrn_ambient_temperature 297(2)
_diffrn_measured_fraction_theta_full 0.997
_diffrn_measured_fraction_theta_max 0.951
_diffrn_radiation_monochromator graphite
_diffrn_radiation_source 'fine-focus sealed tube'
_diffrn_radiation_type MoK\a
_diffrn_radiation_wavelength 0.71073
_diffrn_reflns_av_R_equivalents 0.0254
_diffrn_reflns_av_sigmaI/netI 0.0186
_diffrn_reflns_limit_h_max 11
_diffrn_reflns_limit_h_min -10
_diffrn_reflns_limit_k_max 12
_diffrn_reflns_limit_k_min -12
_diffrn_reflns_limit_l_max 16
_diffrn_reflns_limit_l_min -16
_diffrn_reflns_number 31008
_diffrn_reflns_theta_full 28.00
_diffrn_reflns_theta_max 29.91
_diffrn_reflns_theta_min 3.34
_exptl_absorpt_coefficient_mu 0.725
_exptl_absorpt_correction_T_max 1.00000
_exptl_absorpt_correction_T_min 0.94852
_exptl_absorpt_correction_type multi-scan
_exptl_absorpt_process_details
;
CrysAlisPro, Agilent Technologies,
Version 1.171.37.35 (release 13-08-2014 CrysAlis171 .NET)
(compiled Aug 13 2014,18:06:01)
Empirical absorption correction using spherical harmonics,
 implemented in SCALE3 ABSPACK scaling algorithm.
;
_exptl_crystal_colour 'dark blue'
_exptl_crystal_density_diffrn 1.606
_exptl_crystal_density_method 'not measured'
_exptl_crystal_description cuboid
_exptl_crystal_F_000 478
_exptl_crystal_size_max 0.2
_exptl_crystal_size_mid 0.08
_exptl_crystal_size_min 0.07
_refine_diff_density_max 0.202
_refine_diff_density_min -0.373
_refine_diff_density_rms 0.045
_refine_ls_abs_structure_details 'Flack H D (1983), Acta Cryst. A39, 876-881'
_refine_ls_abs_structure_Flack 0.331(9)
_refine_ls_extinction_method none
_refine_ls_goodness_of_fit_ref 1.178
_refine_ls_hydrogen_treatment mixed
_refine_ls_matrix_type full
_refine_ls_number_parameters 240
_refine_ls_number_reflns 4694
_refine_ls_number_restraints 2
_refine_ls_restrained_S_all 1.177
_refine_ls_R_factor_all 0.0295
_refine_ls_R_factor_gt 0.0247
_refine_ls_shift/su_max 0.001
_refine_ls_shift/su_mean 0.000
_refine_ls_structure_factor_coef Fsqd
_refine_ls_weighting_details 'calc w=1/[\s^2^(Fo^2^)+(0.0330P)^2^+0.0000P] where P=(Fo^2^+2Fc^2^)/3'
_refine_ls_weighting_scheme calc
_refine_ls_wR_factor_gt 0.0576
_refine_ls_wR_factor_ref 0.0600
_reflns_number_gt 4362
_reflns_number_total 4694
_reflns_threshold_expression >2sigma(I)
_cod_data_source_file c6cp05151k2.cif
_cod_data_source_block pn
_cod_depositor_comments 'Adding full bibliography for 7226709--7226712.cif.'
_cod_original_cell_volume 904.237(18)
_cod_original_sg_symbol_H-M Pn
_cod_database_code 7226711

loop_
_symmetry_equiv_pos_as_xyz
'x, y, z'
'x+1/2, -y, z+1/2'

loop_
_atom_site_label
_atom_site_type_symbol
_atom_site_fract_x
_atom_site_fract_y
_atom_site_fract_z
_atom_site_U_iso_or_equiv
_atom_site_adp_type
_atom_site_occupancy
_atom_site_symmetry_multiplicity
_atom_site_calc_flag
_atom_site_refinement_flags
Cr1 Cr 0.68078(2) 0.27150(2) 0.462766(17) 0.02135(6) Uani 1 1 d .
Na Na 1.18412(11) 0.77082(6) 0.46207(7) 0.02840(11) Uani 1 1 d .
O1 O 0.56111(14) 0.29186(12) 0.60367(10) 0.0301(2) Uani 1 1 d .
O2 O 0.54371(16) 0.28134(14) 0.78602(10) 0.0369(3) Uani 1 1 d .
O3 O 0.48464(12) 0.17428(12) 0.39617(9) 0.0303(2) Uani 1 1 d .
O4 O 0.82412(16) 0.21322(16) 0.14272(11) 0.0399(3) Uani 1 1 d .
O5 O 0.77010(12) 0.08496(11) 0.51796(9) 0.0280(2) Uani 1 1 d .
O6 O 0.28915(14) 0.00645(13) 0.38656(10) 0.0392(3) Uani 1 1 d .
O7 O 0.59503(12) 0.45767(12) 0.40646(9) 0.0301(2) Uani 1 1 d .
O8 O 0.42561(16) 0.64446(14) 0.39966(11) 0.0466(3) Uani 1 1 d .
O9 O 0.87642(13) 0.37022(11) 0.52885(9) 0.0305(2) Uani 1 1 d .
O10 O 1.07412(14) 0.53599(12) 0.53704(10) 0.0383(3) Uani 1 1 d .
O11 O 0.80206(15) 0.24715(12) 0.32371(10) 0.0290(3) Uani 1 1 d .
O12 O 0.96001(16) -0.08585(15) 0.52533(12) 0.0505(3) Uani 1 1 d .
C1 C 0.9500(2) 0.48007(18) 0.49292(14) 0.0314(3) Uani 1 1 d .
H1 H 0.9080 0.5225 0.4283 0.038 Uiso 1 1 calc R
C2 C 0.9086(2) 0.02935(18) 0.49064(14) 0.0325(4) Uani 1 1 d .
H2 H 0.9735 0.0802 0.4413 0.039 Uiso 1 1 calc R
C3 C 0.40843(19) 0.0662(2) 0.43253(14) 0.0328(4) Uani 1 1 d .
H3 H 0.4452 0.0281 0.5000 0.039 Uiso 1 1 calc R
C4 C 0.4702(2) 0.52900(19) 0.43829(14) 0.0355(4) Uani 1 1 d .
H4 H 0.4085 0.4900 0.4952 0.043 Uiso 1 1 calc R
C5 C 0.6197(2) 0.26665(18) 0.69999(16) 0.0292(4) Uani 1 1 d .
H5 H 0.7283 0.2347 0.7058 0.035 Uiso 1 1 calc R
C6 C 0.7459(2) 0.24717(19) 0.22505(17) 0.0306(4) Uani 1 1 d .
H6 H 0.6366 0.2751 0.2139 0.037 Uiso 1 1 calc R
N2 N 0.66137(19) 0.86828(17) 0.68480(13) 0.0403(4) Uani 1 1 d .
H2A H 0.5520 0.8603 0.6806 0.060 Uiso 1 1 calc R
H2B H 0.6951 0.9294 0.6330 0.060 Uiso 1 1 calc R
H2C H 0.6914 0.9012 0.7516 0.060 Uiso 1 1 calc R
C7 C 0.7367(3) 0.7259(3) 0.6669(2) 0.0570(6) Uani 1 1 d .
H7A H 0.8558 0.7356 0.6671 0.068 Uiso 1 1 calc R
H7B H 0.7015 0.6890 0.5949 0.068 Uiso 1 1 calc R
C8 C 0.6891(3) 0.6231(3) 0.7541(3) 0.0705(7) Uani 1 1 d .
H8A H 0.5745 0.5989 0.7448 0.106 Uiso 1 1 calc R
H8B H 0.7073 0.6663 0.8257 0.106 Uiso 1 1 calc R
H8C H 0.7545 0.5371 0.7486 0.106 Uiso 1 1 calc R
N1 N 0.7050(2) 0.63554(17) 0.21559(13) 0.0414(4) Uani 1 1 d .
H1A H 0.8142 0.6370 0.2248 0.062 Uiso 1 1 calc R
H1B H 0.6776 0.5740 0.1615 0.062 Uiso 1 1 calc R
H1C H 0.6587 0.6076 0.2784 0.062 Uiso 1 1 calc R
C10 C 0.6831(4) 0.8867(3) 0.2722(3) 0.0897(10) Uani 1 1 d .
H10A H 0.6613 0.8452 0.3434 0.135 Uiso 1 1 calc R
H10B H 0.6154 0.9707 0.2611 0.135 Uiso 1 1 calc R
H10C H 0.7973 0.9136 0.2692 0.135 Uiso 1 1 calc R
C9 C 0.6459(3) 0.7817(2) 0.1857(2) 0.0603(6) Uani 1 1 d .
H9A H 0.6971 0.8119 0.1174 0.072 Uiso 1 1 calc R
H9B H 0.5275 0.7787 0.1723 0.072 Uiso 1 1 calc R

loop_
_atom_site_aniso_label
_atom_site_aniso_U_11
_atom_site_aniso_U_22
_atom_site_aniso_U_33
_atom_site_aniso_U_23
_atom_site_aniso_U_13
_atom_site_aniso_U_12
Cr1 0.01854(9) 0.02543(10) 0.02008(10) 0.00124(11) 0.00051(6) 0.00007(11)
Na 0.0287(3) 0.0306(3) 0.0259(2) 0.0006(3) -0.00027(19) 0.0025(3)
O1 0.0271(6) 0.0405(6) 0.0228(6) 0.0005(5) 0.0011(4) 0.0061(5)
O2 0.0343(7) 0.0529(8) 0.0237(6) 0.0001(5) 0.0042(5) 0.0000(5)
O3 0.0249(5) 0.0354(6) 0.0306(6) 0.0037(5) -0.0027(4) -0.0044(4)
O4 0.0330(7) 0.0618(9) 0.0250(6) -0.0031(5) 0.0012(5) 0.0039(6)
O5 0.0247(5) 0.0285(5) 0.0309(6) 0.0041(4) 0.0031(4) 0.0041(4)
O6 0.0316(6) 0.0408(7) 0.0450(7) 0.0057(5) -0.0053(5) -0.0111(5)
O7 0.0280(5) 0.0302(5) 0.0320(5) 0.0051(4) 0.0040(4) 0.0045(4)
O8 0.0477(7) 0.0388(7) 0.0534(8) 0.0074(6) 0.0051(6) 0.0147(6)
O9 0.0270(5) 0.0343(6) 0.0298(5) 0.0026(4) -0.0040(4) -0.0053(4)
O10 0.0335(6) 0.0384(6) 0.0426(7) 0.0031(5) -0.0065(5) -0.0122(5)
O11 0.0227(6) 0.0426(6) 0.0219(6) 0.0008(4) 0.0037(5) 0.0018(4)
O12 0.0464(8) 0.0479(8) 0.0575(8) 0.0124(6) 0.0107(6) 0.0216(6)
C1 0.0310(8) 0.0348(8) 0.0283(8) 0.0040(6) -0.0032(6) -0.0039(6)
C2 0.0286(8) 0.0359(9) 0.0330(8) 0.0059(7) 0.0000(6) 0.0065(6)
C3 0.0259(8) 0.0414(10) 0.0311(8) 0.0104(7) -0.0019(7) -0.0033(7)
C4 0.0317(9) 0.0406(10) 0.0344(8) 0.0059(7) 0.0067(7) 0.0057(7)
C5 0.0257(9) 0.0346(8) 0.0274(11) 0.0009(6) 0.0010(8) 0.0019(6)
C6 0.0233(9) 0.0424(9) 0.0259(11) 0.0029(6) -0.0009(8) 0.0023(6)
N2 0.0360(8) 0.0439(9) 0.0411(8) 0.0036(7) 0.0013(6) -0.0090(6)
C7 0.0417(12) 0.0607(14) 0.0689(15) -0.0129(11) 0.0071(10) -0.0003(9)
C8 0.0598(14) 0.0488(13) 0.103(2) 0.0122(13) -0.0120(14) 0.0019(11)
N1 0.0408(8) 0.0425(9) 0.0410(9) -0.0004(7) 0.0024(6) -0.0114(6)
C10 0.0714(17) 0.0591(16) 0.139(3) -0.0337(18) 0.0054(18) -0.0035(14)
C9 0.0438(12) 0.0556(14) 0.0810(17) 0.0002(11) -0.0126(11) -0.0009(9)

loop_
_atom_type_symbol
_atom_type_description
_atom_type_scat_dispersion_real
_atom_type_scat_dispersion_imag
_atom_type_scat_source
C C 0.0033 0.0016 'International Tables Vol C Tables 4.2.6.8 and 6.1.1.4'
H H 0.0000 0.0000 'International Tables Vol C Tables 4.2.6.8 and 6.1.1.4'
N N 0.0061 0.0033 'International Tables Vol C Tables 4.2.6.8 and 6.1.1.4'
O O 0.0106 0.0060 'International Tables Vol C Tables 4.2.6.8 and 6.1.1.4'
Na Na 0.0362 0.0249 'International Tables Vol C Tables 4.2.6.8 and 6.1.1.4'
Cr Cr 0.3209 0.6236 'International Tables Vol C Tables 4.2.6.8 and 6.1.1.4'

loop_
_geom_angle_atom_site_label_1
_geom_angle_atom_site_label_2
_geom_angle_atom_site_label_3
_geom_angle
_geom_angle_site_symmetry_1
_geom_angle_site_symmetry_3
O11 Cr1 O7 89.21(5) . .
O11 Cr1 O5 90.01(4) . .
O7 Cr1 O5 179.10(5) . .
O11 Cr1 O9 89.16(5) . .
O7 Cr1 O9 90.46(4) . .
O5 Cr1 O9 89.08(4) . .
O11 Cr1 O1 178.72(5) . .
O7 Cr1 O1 92.07(4) . .
O5 Cr1 O1 88.71(5) . .
O9 Cr1 O1 90.78(5) . .
O11 Cr1 O3 90.80(5) . .
O7 Cr1 O3 89.09(5) . .
O5 Cr1 O3 91.37(4) . .
O9 Cr1 O3 179.55(5) . .
O1 Cr1 O3 89.27(5) . .
O12 Na O8 175.00(6) 1_565 1_655
O12 Na O2 92.49(6) 1_565 2_564
O8 Na O2 90.00(5) 1_655 2_564
O12 Na O4 91.41(6) 1_565 2_565
O8 Na O4 86.67(6) 1_655 2_565
O2 Na O4 172.00(6) 2_564 2_565
O12 Na O6 84.16(5) 1_565 1_665
O8 Na O6 91.47(5) 1_655 1_665
O2 Na O6 90.74(5) 2_564 1_665
O4 Na O6 96.62(5) 2_565 1_665
O12 Na O10 95.08(6) 1_565 .
O8 Na O10 89.32(5) 1_655 .
O2 Na O10 88.76(5) 2_564 .
O4 Na O10 83.93(5) 2_565 .
O6 Na O10 179.07(6) 1_665 .
C5 O1 Cr1 125.91(11) . .
C5 O2 Na 118.77(12) . 2_465
C3 O3 Cr1 127.97(10) . .
C6 O4 Na 117.80(12) . 2_464
C2 O5 Cr1 125.36(10) . .
C3 O6 Na 119.58(10) . 1_445
C4 O7 Cr1 128.73(11) . .
C4 O8 Na 122.87(12) . 1_455
C1 O9 Cr1 127.91(10) . .
C1 O10 Na 119.70(10) . .
C6 O11 Cr1 128.48(12) . .
C2 O12 Na 129.48(12) . 1_545
O10 C1 O9 125.08(14) . .
O10 C1 H1 117.5 . .
O9 C1 H1 117.5 . .
O12 C2 O5 124.00(16) . .
O12 C2 H2 118.0 . .
O5 C2 H2 118.0 . .
O6 C3 O3 125.82(15) . .
O6 C3 H3 117.1 . .
O3 C3 H3 117.1 . .
O8 C4 O7 124.84(16) . .
O8 C4 H4 117.6 . .
O7 C4 H4 117.6 . .
O2 C5 O1 124.72(17) . .
O2 C5 H5 117.6 . .
O1 C5 H5 117.6 . .
O4 C6 O11 125.22(17) . .
O4 C6 H6 117.4 . .
O11 C6 H6 117.4 . .
C7 N2 H2A 109.5 . .
C7 N2 H2B 109.5 . .
H2A N2 H2B 109.5 . .
C7 N2 H2C 109.5 . .
H2A N2 H2C 109.5 . .
H2B N2 H2C 109.5 . .
N2 C7 C8 111.0(2) . .
N2 C7 H7A 109.4 . .
C8 C7 H7A 109.4 . .
N2 C7 H7B 109.4 . .
C8 C7 H7B 109.4 . .
H7A C7 H7B 108.0 . .
C7 C8 H8A 109.5 . .
C7 C8 H8B 109.5 . .
H8A C8 H8B 109.5 . .
C7 C8 H8C 109.5 . .
H8A C8 H8C 109.5 . .
H8B C8 H8C 109.5 . .
C9 N1 H1A 109.5 . .
C9 N1 H1B 109.5 . .
H1A N1 H1B 109.5 . .
C9 N1 H1C 109.5 . .
H1A N1 H1C 109.5 . .
H1B N1 H1C 109.5 . .
C9 C10 H10A 109.5 . .
C9 C10 H10B 109.5 . .
H10A C10 H10B 109.5 . .
C9 C10 H10C 109.5 . .
H10A C10 H10C 109.5 . .
H10B C10 H10C 109.5 . .
C10 C9 N1 112.1(2) . .
C10 C9 H9A 109.2 . .
N1 C9 H9A 109.2 . .
C10 C9 H9B 109.2 . .
N1 C9 H9B 109.2 . .
H9A C9 H9B 107.9 . .

loop_
_geom_bond_atom_site_label_1
_geom_bond_atom_site_label_2
_geom_bond_distance
_geom_bond_site_symmetry_2
Cr1 O11 1.9724(12) .
Cr1 O7 1.9744(10) .
Cr1 O5 1.9830(10) .
Cr1 O9 1.9831(10) .
Cr1 O1 1.9811(12) .
Cr1 O3 1.9823(10) .
Na O12 2.3874(16) 1_565
Na O8 2.4139(15) 1_655
Na O2 2.4345(16) 2_564
Na O4 2.4378(16) 2_565
Na O6 2.5195(13) 1_665
Na O10 2.5251(12) .
O1 C5 1.266(2) .
O2 C5 1.224(2) .
O2 Na 2.4345(16) 2_465
O3 C3 1.259(2) .
O4 C6 1.229(2) .
O4 Na 2.4378(16) 2_464
O5 C2 1.2839(19) .
O6 C3 1.235(2) .
O6 Na 2.5195(13) 1_445
O7 C4 1.274(2) .
O8 C4 1.218(2) .
O8 Na 2.4139(15) 1_455
O9 C1 1.2606(19) .
O10 C1 1.2413(19) .
O11 C6 1.264(2) .
O12 C2 1.217(2) .
O12 Na 2.3874(16) 1_545
C1 H1 0.9300 .
C2 H2 0.9300 .
C3 H3 0.9300 .
C4 H4 0.9300 .
C5 H5 0.9300 .
C6 H6 0.9300 .
N2 C7 1.471(3) .
N2 H2A 0.8900 .
N2 H2B 0.8900 .
N2 H2C 0.8900 .
C7 C8 1.476(4) .
C7 H7A 0.9700 .
C7 H7B 0.9700 .
C8 H8A 0.9600 .
C8 H8B 0.9600 .
C8 H8C 0.9600 .
N1 C9 1.478(3) .
N1 H1A 0.8900 .
N1 H1B 0.8900 .
N1 H1C 0.8900 .
C10 C9 1.453(4) .
C10 H10A 0.9600 .
C10 H10B 0.9600 .
C10 H10C 0.9600 .
C9 H9A 0.9700 .
C9 H9B 0.9700 .

loop_
_geom_hbond_atom_site_label_D
_geom_hbond_atom_site_label_H
_geom_hbond_atom_site_label_A
_geom_hbond_distance_DH
_geom_hbond_distance_HA
_geom_hbond_distance_DA
_geom_hbond_angle_DHA
_geom_hbond_site_symmetry_A
N2 H2C O6 0.89 1.99 2.8675(19) 169.9 2_565
N2 H2B O5 0.89 2.10 2.9863(19) 176.2 1_565
N2 H2B O12 0.89 2.53 3.150(2) 126.8 1_565
N2 H2A O4 0.89 2.01 2.8708(19) 161.7 2_465
N1 H1C O7 0.89 2.15 2.9799(18) 155.6 .
N1 H1C O8 0.89 2.44 3.202(2) 144.6 .
N1 H1B O10 0.89 1.98 2.8604(19) 167.6 2_464
N1 H1A O2 0.89 2.13 2.959(2) 155.4 2_564
N1 H1A O1 0.89 2.59 3.2805(19) 135.5 2_564
